data_4118605
loop_
_publ_author_name
'Xian-Kai Wan'
'Zhi-Wei Lin'
'Quan-Ming Wang'

_publ_section_title
;
 Au20 Nanocluster Protected by Hemilabile Phosphines
;
_journal_name_full 'Journal of the American Chemical Society'
_journal_page_first 14750
_journal_page_last 14752
_journal_paper_doi 10.1021/ja307256b
_journal_volume 134
_journal_year 2012
_chemical_formula_sum 'C166 H158 Au20 Cl10 N20 O8 P10'
_chemical_formula_weight 7164.65
_chemical_name_systematic
; 
 ? 
;
_space_group_IT_number 2
_symmetry_cell_setting triclinic
_symmetry_space_group_name_Hall '-P 1'
_symmetry_space_group_name_H-M 'P -1'
_atom_sites_solution_hydrogens geom
_atom_sites_solution_primary direct
_atom_sites_solution_secondary difmap
_audit_creation_method SHELXL-97
_cell_angle_alpha 118.070(3)
_cell_angle_beta 94.307(2)
_cell_angle_gamma 110.248(3)
_cell_formula_units_Z 1
_cell_length_a 17.5796(5)
_cell_length_b 18.0261(5)
_cell_length_c 18.1007(6)
_cell_measurement_temperature 173(2)
_cell_volume 4548.1(3)
_computing_cell_refinement 'CrysAlis RED, Oxford Diffraction Ltd.'
_computing_data_collection 'CrysAlis CCD, Oxford Diffraction Ltd.'
_computing_data_reduction 'CrysAlis RED, Oxford Diffraction Ltd.'
_computing_structure_refinement 'SHELXL-97 (Sheldrick, 1997)'
_computing_structure_solution 'SHELXS-97 (Sheldrick, 1990)'
_diffrn_ambient_temperature 173(2)
_diffrn_measured_fraction_theta_full 0.999
_diffrn_measured_fraction_theta_max 0.840
_diffrn_measurement_device_type 'Oxford Gemini S Ultra'
_diffrn_radiation_monochromator graphite
_diffrn_radiation_source 'Enhance (Mo) X-ray Source'
_diffrn_radiation_type MoK\a
_diffrn_radiation_wavelength 0.71073
_diffrn_reflns_av_R_equivalents 0.0985
_diffrn_reflns_av_sigmaI/netI 0.1642
_diffrn_reflns_limit_h_max 24
_diffrn_reflns_limit_h_min -23
_diffrn_reflns_limit_k_max 24
_diffrn_reflns_limit_k_min -24
_diffrn_reflns_limit_l_max 24
_diffrn_reflns_limit_l_min -24
_diffrn_reflns_number 50356
_diffrn_reflns_theta_full 26.00
_diffrn_reflns_theta_max 29.61
_diffrn_reflns_theta_min 2.76
_exptl_absorpt_coefficient_mu 16.348
_exptl_absorpt_correction_T_max 0.2080
_exptl_absorpt_correction_T_min 0.1235
_exptl_absorpt_correction_type multi-scan
_exptl_absorpt_process_details
;
CrysAlis RED, Oxford Diffraction Ltd.,
Version 1.171.32.4 (release 27-04-2006 CrysAlis171 .NET)
(compiled Apr 27 2007,17:53:11)
empirical absorption correction using spherical harmonics,
 implemented in SCALE3 ABSPACK scaling algorithm.
;
_exptl_crystal_colour 'black red'
_exptl_crystal_density_diffrn 2.616
_exptl_crystal_description block-like
_exptl_crystal_F_000 3258
_exptl_crystal_size_max 0.22
_exptl_crystal_size_mid 0.20
_exptl_crystal_size_min 0.14
_refine_diff_density_max 3.845
_refine_diff_density_min -3.126
_refine_diff_density_rms 0.446
_refine_ls_extinction_method none
_refine_ls_goodness_of_fit_ref 1.032
_refine_ls_hydrogen_treatment constr
_refine_ls_matrix_type full
_refine_ls_number_parameters 1004
_refine_ls_number_reflns 21489
_refine_ls_number_restraints 372
_refine_ls_restrained_S_all 1.026
_refine_ls_R_factor_all 0.1412
_refine_ls_R_factor_gt 0.0719
_refine_ls_shift/su_max 0.001
_refine_ls_shift/su_mean 0.000
_refine_ls_structure_factor_coef Fsqd
_refine_ls_weighting_details 'calc w=1/[\s^2^(Fo^2^)+(0.0520P)^2^+5.2070P] where P=(Fo^2^+2Fc^2^)/3'
_refine_ls_weighting_scheme calc
_refine_ls_wR_factor_gt 0.1308
_refine_ls_wR_factor_ref 0.1651
_reflns_number_gt 12748
_reflns_number_total 21489
_reflns_threshold_expression >2sigma(I)
_cod_data_source_file ja307256b_si_002.cif
_cod_data_source_block p
_cod_original_cell_volume 4548.1(2)
_cod_database_code 4118605

loop_
_symmetry_equiv_pos_as_xyz
'x, y, z'
'-x, -y, -z'

loop_
_atom_site_label
_atom_site_type_symbol
_atom_site_fract_x
_atom_site_fract_y
_atom_site_fract_z
_atom_site_U_iso_or_equiv
_atom_site_adp_type
_atom_site_occupancy
_atom_site_symmetry_multiplicity
_atom_site_calc_flag
_atom_site_refinement_flags
Au1 Au 0.04238(4) 0.06712(5) 0.60136(4) 0.01336(15) Uani 1 1 d .
Au2 Au -0.00580(4) 0.19918(5) 0.61450(4) 0.01832(17) Uani 1 1 d .
Au3 Au -0.12646(4) 0.01053(5) 0.53482(4) 0.01793(16) Uani 1 1 d .
Au4 Au 0.06634(5) -0.08150(5) 0.57497(4) 0.01814(17) Uani 1 1 d .
Au5 Au -0.03330(5) 0.14068(5) 0.73294(4) 0.02095(18) Uani 1 1 d .
Au6 Au -0.07122(4) -0.05054(5) 0.63531(4) 0.01700(16) Uani 1 1 d .
Au7 Au 0.13081(4) 0.17419(5) 0.54784(4) 0.01805(17) Uani 1 1 d .
Au8 Au 0.09691(5) 0.07235(5) 0.74911(4) 0.02048(18) Uani 1 1 d .
Au9 Au 0.14694(4) 0.24839(5) 0.72912(4) 0.01925(17) Uani 1 1 d .
Au10 Au 0.21056(4) 0.10682(5) 0.64935(4) 0.02009(17) Uani 1 1 d .
P1 P -0.1693(3) -0.1582(4) 0.6526(3) 0.0236(12) Uani 1 1 d .
P2 P 0.0873(3) -0.2083(3) 0.5506(3) 0.0211(11) Uani 1 1 d .
P3 P -0.0865(3) 0.1974(4) 0.8489(3) 0.0244(12) Uani 1 1 d .
P4 P 0.3534(3) 0.1489(4) 0.6950(3) 0.0267(12) Uani 1 1 d .
P5 P 0.2335(3) 0.3947(4) 0.8429(3) 0.0233(12) Uani 1 1 d .
N11 N -0.2054(10) -0.2838(10) 0.4766(9) 0.023(3) Uani 1 1 d U
N12 N -0.1872(13) -0.2282(14) 0.7547(12) 0.064(7) Uani 1 1 d .
N21 N 0.0916(11) -0.2605(12) 0.3839(11) 0.033(2) Uani 1 1 d U
N22 N 0.1647(12) -0.2654(13) 0.6381(11) 0.041(3) Uani 1 1 d U
N31 N 0.0173(10) 0.3738(12) 0.9123(10) 0.024(4) Uani 1 1 d .
N32 N -0.1997(11) 0.2711(13) 0.8871(11) 0.044(5) Uani 1 1 d .
N41 N 0.4821(12) 0.2474(15) 0.8528(14) 0.068(7) Uani 1 1 d .
N42 N 0.3599(12) 0.0048(12) 0.6911(13) 0.052(6) Uani 1 1 d .
N51 N 0.2928(11) 0.5008(12) 1.0218(11) 0.039(5) Uani 1 1 d .
N52 N 0.3592(11) 0.4633(14) 0.7892(12) 0.049(6) Uani 1 1 d .
C111 C -0.2235(13) -0.2707(14) 0.5518(12) 0.032(3) Uani 1 1 d U
C112 C -0.2781(14) -0.3494(15) 0.5507(13) 0.039(4) Uani 1 1 d U
H11A H -0.2897 -0.3429 0.6033 0.046 Uiso 1 1 calc R
C113 C -0.3148(14) -0.4346(15) 0.4760(13) 0.041(4) Uani 1 1 d U
H11B H -0.3536 -0.4869 0.4757 0.049 Uiso 1 1 calc R
C114 C -0.2951(14) -0.4449(15) 0.3997(13) 0.038(3) Uani 1 1 d U
H11C H -0.3190 -0.5038 0.3462 0.045 Uiso 1 1 calc R
C115 C -0.2411(13) -0.3684(14) 0.4057(12) 0.031(3) Uani 1 1 d U
H11D H -0.2268 -0.3749 0.3540 0.037 Uiso 1 1 calc R
C121 C -0.1270(15) -0.1779(18) 0.7353(15) 0.052(3) Uani 1 1 d U
C122 C -0.0443(15) -0.1434(17) 0.7589(14) 0.053(3) Uani 1 1 d U
H12A H -0.0101 -0.1133 0.7341 0.064 Uiso 1 1 calc R
C123 C -0.0094(15) -0.1545(17) 0.8249(15) 0.054(3) Uani 1 1 d U
H12B H 0.0495 -0.1296 0.8510 0.065 Uiso 1 1 calc R
C124 C -0.0691(15) -0.2035(18) 0.8453(15) 0.055(3) Uani 1 1 d U
H12C H -0.0474 -0.2102 0.8904 0.067 Uiso 1 1 calc R
C125 C -0.1516(15) -0.2448(18) 0.8166(15) 0.056(3) Uani 1 1 d U
H12D H -0.1855 -0.2829 0.8351 0.067 Uiso 1 1 calc R
C131 C -0.2560(16) -0.133(2) 0.6829(18) 0.062(6) Uani 1 1 d U
C132 C -0.2987(17) -0.119(2) 0.6312(19) 0.072(5) Uani 1 1 d U
H13A H -0.2790 -0.1202 0.5834 0.086 Uiso 1 1 calc R
C133 C -0.3713(18) -0.104(2) 0.641(2) 0.079(5) Uani 1 1 d U
H13B H -0.4005 -0.1011 0.5972 0.095 Uiso 1 1 calc R
C134 C -0.3996(19) -0.094(2) 0.704(2) 0.083(6) Uani 1 1 d U
H13C H -0.4488 -0.0838 0.7102 0.100 Uiso 1 1 calc R
C135 C -0.3522(18) -0.100(2) 0.765(2) 0.085(7) Uani 1 1 d U
H13D H -0.3672 -0.0866 0.8175 0.102 Uiso 1 1 calc R
C136 C -0.2784(17) -0.125(2) 0.7530(18) 0.072(10) Uani 1 1 d .
H13E H -0.2507 -0.1341 0.7928 0.087 Uiso 1 1 calc R
C211 C 0.1341(13) -0.2468(15) 0.4578(13) 0.033(2) Uani 1 1 d U
C212 C 0.2080(13) -0.2611(15) 0.4672(13) 0.034(2) Uani 1 1 d U
H21A H 0.2390 -0.2459 0.5216 0.041 Uiso 1 1 calc R
C213 C 0.2318(13) -0.2990(15) 0.3907(13) 0.034(2) Uani 1 1 d U
H21B H 0.2790 -0.3133 0.3915 0.041 Uiso 1 1 calc R
C214 C 0.1870(13) -0.3161(15) 0.3134(13) 0.034(2) Uani 1 1 d U
H21C H 0.2045 -0.3375 0.2618 0.041 Uiso 1 1 calc R
C215 C 0.1159(13) -0.3003(15) 0.3159(13) 0.033(2) Uani 1 1 d U
H21D H 0.0805 -0.3211 0.2613 0.040 Uiso 1 1 calc R
C221 C 0.1531(14) -0.1910(16) 0.6448(14) 0.036(3) Uani 1 1 d U
C222 C 0.1856(14) -0.1075(16) 0.7234(13) 0.038(3) Uani 1 1 d U
H22A H 0.1769 -0.0567 0.7273 0.046 Uiso 1 1 calc R
C223 C 0.2302(15) -0.0958(17) 0.7959(15) 0.042(4) Uani 1 1 d U
H22B H 0.2510 -0.0376 0.8497 0.051 Uiso 1 1 calc R
C224 C 0.2448(14) -0.1631(16) 0.7929(14) 0.041(4) Uani 1 1 d U
H22C H 0.2792 -0.1519 0.8435 0.049 Uiso 1 1 calc R
C225 C 0.2115(14) -0.2501(16) 0.7178(13) 0.039(3) Uani 1 1 d U
H22D H 0.2189 -0.2999 0.7178 0.046 Uiso 1 1 calc R
C231 C -0.0093(15) -0.3231(15) 0.5133(15) 0.042(4) Uani 1 1 d U
C232 C -0.0496(15) -0.3140(16) 0.5681(15) 0.043(4) Uani 1 1 d U
H23A H -0.0366 -0.2543 0.6174 0.051 Uiso 1 1 calc R
C233 C -0.1127(15) -0.3921(16) 0.5550(15) 0.047(4) Uani 1 1 d U
H23B H -0.1469 -0.3876 0.5937 0.057 Uiso 1 1 calc R
C234 C -0.1266(16) -0.4761(17) 0.4868(16) 0.054(4) Uani 1 1 d U
H23C H -0.1665 -0.5309 0.4817 0.065 Uiso 1 1 calc R
C235 C -0.0870(17) -0.4842(18) 0.4279(17) 0.061(4) Uani 1 1 d U
H23D H -0.1009 -0.5439 0.3781 0.074 Uiso 1 1 calc R
C236 C -0.0231(16) -0.4039(16) 0.4382(15) 0.052(4) Uani 1 1 d U
H23E H 0.0076 -0.4057 0.3969 0.062 Uiso 1 1 calc R
C311 C -0.0142(12) 0.3150(14) 0.9409(14) 0.037(4) Uani 1 1 d U
C312 C 0.0032(13) 0.3430(16) 1.0258(14) 0.043(4) Uani 1 1 d U
H31A H -0.0214 0.2998 1.0429 0.051 Uiso 1 1 calc R
C313 C 0.0564(13) 0.4336(15) 1.0874(15) 0.046(4) Uani 1 1 d U
H31B H 0.0672 0.4546 1.1477 0.055 Uiso 1 1 calc R
C314 C 0.0925(14) 0.4915(16) 1.0628(15) 0.045(4) Uani 1 1 d U
H31C H 0.1332 0.5533 1.1050 0.053 Uiso 1 1 calc R
C315 C 0.0723(13) 0.4642(15) 0.9793(14) 0.037(4) Uani 1 1 d U
H31D H 0.0969 0.5091 0.9641 0.045 Uiso 1 1 calc R
C321 C -0.1833(12) 0.2040(14) 0.8251(13) 0.031(5) Uani 1 1 d .
C322 C -0.2417(15) 0.1405(17) 0.7436(13) 0.045(6) Uani 1 1 d .
H32A H -0.2284 0.0954 0.6994 0.053 Uiso 1 1 calc R
C323 C -0.3169(19) 0.141(2) 0.7257(19) 0.081(11) Uani 1 1 d .
H32B H -0.3577 0.0957 0.6704 0.098 Uiso 1 1 calc R
C324 C -0.3332(17) 0.208(2) 0.788(2) 0.072(10) Uani 1 1 d .
H32C H -0.3874 0.2068 0.7769 0.086 Uiso 1 1 calc R
C325 C -0.2739(15) 0.2770(19) 0.8660(19) 0.068(9) Uani 1 1 d .
H32D H -0.2834 0.3286 0.9055 0.081 Uiso 1 1 calc R
C331 C -0.1133(14) 0.1328(16) 0.9003(12) 0.036(3) Uani 1 1 d U
C332 C -0.0691(15) 0.0757(16) 0.9002(13) 0.043(4) Uani 1 1 d U
H33A H -0.0244 0.0750 0.8739 0.051 Uiso 1 1 calc R
C333 C -0.0919(15) 0.0260(17) 0.9364(13) 0.047(4) Uani 1 1 d U
H33B H -0.0630 -0.0098 0.9365 0.057 Uiso 1 1 calc R
C334 C -0.1550(16) 0.0254(18) 0.9729(14) 0.049(4) Uani 1 1 d U
H33C H -0.1737 -0.0156 0.9934 0.059 Uiso 1 1 calc R
C335 C -0.1891(15) 0.0751(17) 0.9807(14) 0.044(4) Uani 1 1 d U
H33D H -0.2262 0.0793 1.0166 0.053 Uiso 1 1 calc R
C336 C -0.1779(14) 0.1306(16) 0.9389(12) 0.039(4) Uani 1 1 d U
H33E H -0.2120 0.1615 0.9388 0.046 Uiso 1 1 calc R
C411 C 0.3943(12) 0.2064(14) 0.8117(13) 0.030(5) Uani 1 1 d .
C412 C 0.3411(13) 0.2095(16) 0.8657(14) 0.041(6) Uani 1 1 d .
H41A H 0.2819 0.1833 0.8398 0.049 Uiso 1 1 calc R
C413 C 0.3690(15) 0.2475(18) 0.9520(14) 0.046(7) Uani 1 1 d .
H41B H 0.3308 0.2473 0.9864 0.055 Uiso 1 1 calc R
C414 C 0.4564(16) 0.2876(18) 0.9896(14) 0.054(7) Uani 1 1 d .
H41C H 0.4794 0.3127 1.0499 0.064 Uiso 1 1 calc R
C415 C 0.5089(17) 0.2895(17) 0.9350(16) 0.061(8) Uani 1 1 d .
H41D H 0.5683 0.3245 0.9615 0.073 Uiso 1 1 calc R
C421 C 0.3873(13) 0.0553(15) 0.6582(13) 0.031(5) Uani 1 1 d .
C422 C 0.4295(14) 0.0345(14) 0.5989(14) 0.037(6) Uani 1 1 d .
H42A H 0.4507 0.0757 0.5790 0.044 Uiso 1 1 calc R
C423 C 0.4429(17) -0.0397(19) 0.5671(18) 0.060(8) Uani 1 1 d .
H42B H 0.4672 -0.0561 0.5200 0.072 Uiso 1 1 calc R
C424 C 0.4202(15) -0.0974(16) 0.6047(17) 0.048(7) Uani 1 1 d .
H42C H 0.4363 -0.1465 0.5910 0.058 Uiso 1 1 calc R
C425 C 0.3745(18) -0.0748(16) 0.6604(16) 0.055(8) Uani 1 1 d .
H42D H 0.3504 -0.1154 0.6805 0.066 Uiso 1 1 calc R
C431 C 0.4203(13) 0.2267(16) 0.6659(13) 0.036(3) Uani 1 1 d U
C432 C 0.3825(13) 0.2530(15) 0.6175(13) 0.035(3) Uani 1 1 d U
H43A H 0.3229 0.2320 0.6037 0.042 Uiso 1 1 calc R
C433 C 0.4291(13) 0.3087(16) 0.5889(14) 0.042(4) Uani 1 1 d U
H43C H 0.4043 0.3279 0.5569 0.051 Uiso 1 1 calc R
C434 C 0.5175(14) 0.3343(16) 0.6121(14) 0.042(4) Uani 1 1 d U
H43D H 0.5534 0.3691 0.5919 0.050 Uiso 1 1 calc R
C435 C 0.5492(14) 0.3122(16) 0.6586(14) 0.043(4) Uani 1 1 d U
H43E H 0.6091 0.3359 0.6766 0.052 Uiso 1 1 calc R
C436 C 0.5035(13) 0.2577(16) 0.6837(13) 0.037(4) Uani 1 1 d U
H43F H 0.5312 0.2402 0.7155 0.044 Uiso 1 1 calc R
C511 C 0.2422(12) 0.4112(14) 0.9502(12) 0.023(3) Uani 1 1 d U
C512 C 0.2050(14) 0.3405(16) 0.9637(14) 0.038(4) Uani 1 1 d U
H51A H 0.1744 0.2786 0.9146 0.046 Uiso 1 1 calc R
C513 C 0.2100(14) 0.3548(17) 1.0412(13) 0.041(4) Uani 1 1 d U
H51B H 0.1766 0.3043 1.0464 0.049 Uiso 1 1 calc R
C514 C 0.2602(14) 0.4379(17) 1.1157(14) 0.045(4) Uani 1 1 d U
H51C H 0.2691 0.4452 1.1716 0.053 Uiso 1 1 calc R
C515 C 0.2974(14) 0.5110(17) 1.1033(14) 0.043(4) Uani 1 1 d U
H51D H 0.3280 0.5720 1.1537 0.051 Uiso 1 1 calc R
C521 C 0.3420(12) 0.4361(13) 0.8410(13) 0.027(4) Uani 1 1 d U
C522 C 0.4023(12) 0.4297(13) 0.8871(12) 0.027(3) Uani 1 1 d U
H52A H 0.3885 0.4079 0.9252 0.033 Uiso 1 1 calc R
C523 C 0.4856(12) 0.4557(14) 0.8782(13) 0.031(3) Uani 1 1 d U
H52B H 0.5275 0.4495 0.9080 0.037 Uiso 1 1 calc R
C524 C 0.5025(14) 0.4887(14) 0.8271(13) 0.036(4) Uani 1 1 d U
H52C H 0.5576 0.5088 0.8203 0.043 Uiso 1 1 calc R
C525 C 0.4396(13) 0.4931(15) 0.7849(13) 0.038(4) Uani 1 1 d U
H52D H 0.4526 0.5189 0.7496 0.045 Uiso 1 1 calc R
C531 C 0.2081(14) 0.4832(15) 0.8464(13) 0.039(4) Uani 1 1 d U
C532 C 0.1286(13) 0.4573(15) 0.7943(13) 0.033(3) Uani 1 1 d U
H53A H 0.0904 0.3933 0.7567 0.040 Uiso 1 1 calc R
C533 C 0.1061(15) 0.5263(16) 0.7981(14) 0.045(4) Uani 1 1 d U
H53B H 0.0526 0.5073 0.7619 0.054 Uiso 1 1 calc R
C534 C 0.1573(14) 0.6190(16) 0.8512(14) 0.049(4) Uani 1 1 d U
H53C H 0.1419 0.6657 0.8541 0.059 Uiso 1 1 calc R
C535 C 0.2367(15) 0.6403(17) 0.9027(15) 0.052(4) Uani 1 1 d U
H53D H 0.2742 0.7042 0.9424 0.063 Uiso 1 1 calc R
C536 C 0.2634(15) 0.5740(15) 0.8988(14) 0.045(4) Uani 1 1 d U
H53E H 0.3181 0.5922 0.9319 0.054 Uiso 1 1 calc R
Cl1 Cl -0.2606(3) 0.0138(5) 0.5294(4) 0.059(2) Uani 1 1 d .
Cl2 Cl 0.1408(3) 0.0932(4) 0.8870(3) 0.0340(13) Uani 1 1 d .
Cl3 Cl -0.2674(5) -0.5024(5) -0.3550(5) 0.071(2) Uiso 1 1 d .
C1S C -0.380(2) -0.390(2) 0.7132(19) 0.086(10) Uiso 1 1 d .
H1SA H -0.3262 -0.3679 0.6995 0.103 Uiso 1 1 calc R
H1SB H -0.3875 -0.4477 0.7127 0.103 Uiso 1 1 calc R
Cl1S Cl -0.3759(10) -0.2956(11) 0.8270(10) 0.181(6) Uiso 1 1 d .
Cl2S Cl -0.4604(9) -0.4129(10) 0.6398(9) 0.159(5) Uiso 1 1 d .
C2S C -0.030(3) -0.392(3) -0.273(3) 0.133(15) Uiso 1 1 d .
O1S O -0.0800(14) -0.4833(16) -0.3031(14) 0.095(7) Uiso 1 1 d .
C3S C -0.381(3) -0.681(3) -0.597(3) 0.108(13) Uiso 1 1 d .
O2S O -0.3277(15) -0.6691(17) -0.5416(16) 0.103(8) Uiso 1 1 d .
O1W O -0.5631(16) -0.0849(18) 0.0926(17) 0.125(9) Uiso 1 1 d .
O2W O -0.435(3) -0.062(3) 0.017(3) 0.231(18) Uiso 1 1 d .

loop_
_atom_site_aniso_label
_atom_site_aniso_U_11
_atom_site_aniso_U_22
_atom_site_aniso_U_33
_atom_site_aniso_U_23
_atom_site_aniso_U_13
_atom_site_aniso_U_12
Au1 0.0133(3) 0.0136(3) 0.0119(3) 0.0059(3) 0.0041(3) 0.0057(3)
Au2 0.0195(4) 0.0181(4) 0.0155(3) 0.0072(3) 0.0034(3) 0.0090(3)
Au3 0.0161(4) 0.0193(4) 0.0159(3) 0.0090(3) 0.0029(3) 0.0059(3)
Au4 0.0207(4) 0.0175(4) 0.0161(3) 0.0078(3) 0.0061(3) 0.0094(3)
Au5 0.0251(4) 0.0231(4) 0.0165(4) 0.0097(3) 0.0108(3) 0.0125(3)
Au6 0.0164(4) 0.0179(4) 0.0147(3) 0.0089(3) 0.0052(3) 0.0049(3)
Au7 0.0204(4) 0.0183(4) 0.0137(3) 0.0082(3) 0.0066(3) 0.0066(3)
Au8 0.0202(4) 0.0247(4) 0.0135(3) 0.0094(3) 0.0028(3) 0.0081(3)
Au9 0.0173(4) 0.0187(4) 0.0132(3) 0.0041(3) 0.0016(3) 0.0059(3)
Au10 0.0142(4) 0.0223(4) 0.0171(4) 0.0063(3) 0.0040(3) 0.0073(3)
P1 0.024(3) 0.028(3) 0.017(2) 0.014(2) 0.005(2) 0.006(2)
P2 0.023(3) 0.017(3) 0.017(2) 0.007(2) 0.005(2) 0.006(2)
P3 0.028(3) 0.024(3) 0.016(2) 0.005(2) 0.011(2) 0.013(2)
P4 0.020(3) 0.023(3) 0.020(3) -0.001(2) 0.005(2) 0.009(2)
P5 0.021(3) 0.025(3) 0.015(2) 0.006(2) 0.005(2) 0.007(2)
N11 0.037(6) 0.024(5) 0.020(5) 0.020(4) 0.007(4) 0.014(5)
N12 0.079(16) 0.058(14) 0.040(12) 0.047(12) -0.018(10) -0.008(12)
N21 0.035(5) 0.046(5) 0.031(4) 0.021(4) 0.020(4) 0.026(4)
N22 0.054(7) 0.052(7) 0.035(6) 0.033(5) 0.007(5) 0.027(6)
N31 0.030(10) 0.045(11) 0.027(9) 0.030(9) 0.018(7) 0.028(9)
N32 0.026(11) 0.040(12) 0.032(10) -0.006(9) 0.015(8) 0.017(9)
N41 0.031(12) 0.045(14) 0.059(15) -0.016(12) 0.002(10) 0.008(11)
N42 0.044(13) 0.017(10) 0.054(13) 0.002(10) 0.022(10) -0.006(9)
N51 0.037(11) 0.029(11) 0.030(10) 0.003(9) 0.011(8) 0.011(9)
N52 0.025(11) 0.063(15) 0.036(11) 0.014(11) 0.011(9) 0.013(10)
C111 0.040(6) 0.028(6) 0.024(5) 0.015(5) 0.009(5) 0.009(5)
C112 0.043(7) 0.031(6) 0.027(5) 0.014(5) 0.007(5) 0.004(5)
C113 0.045(7) 0.033(6) 0.027(5) 0.015(5) 0.004(5) 0.002(5)
C114 0.044(7) 0.031(6) 0.026(5) 0.016(5) 0.002(5) 0.004(5)
C115 0.040(6) 0.028(6) 0.022(5) 0.016(5) 0.007(5) 0.009(5)
C121 0.049(7) 0.070(7) 0.047(6) 0.052(6) -0.012(5) 0.010(6)
C122 0.049(7) 0.070(7) 0.048(6) 0.052(6) -0.012(5) 0.010(6)
C123 0.049(7) 0.071(7) 0.049(6) 0.051(6) -0.013(5) 0.009(6)
C124 0.050(7) 0.071(7) 0.049(6) 0.050(6) -0.012(5) 0.009(6)
C125 0.050(7) 0.071(7) 0.049(6) 0.050(6) -0.012(5) 0.009(6)
C131 0.042(10) 0.094(12) 0.074(12) 0.058(10) 0.048(9) 0.028(9)
C132 0.045(9) 0.100(11) 0.079(11) 0.051(10) 0.047(8) 0.031(9)
C133 0.049(9) 0.105(11) 0.082(11) 0.046(10) 0.043(8) 0.033(9)
C134 0.051(10) 0.108(12) 0.083(11) 0.042(11) 0.041(8) 0.034(9)
C135 0.054(10) 0.109(12) 0.081(12) 0.042(11) 0.042(9) 0.032(10)
C136 0.065(19) 0.16(3) 0.08(2) 0.10(2) 0.042(16) 0.08(2)
C211 0.035(5) 0.046(5) 0.031(4) 0.021(4) 0.020(4) 0.027(4)
C212 0.035(5) 0.047(5) 0.031(4) 0.020(4) 0.020(4) 0.027(4)
C213 0.035(5) 0.047(5) 0.031(4) 0.020(4) 0.020(4) 0.027(4)
C214 0.035(5) 0.047(5) 0.031(4) 0.020(4) 0.020(4) 0.026(4)
C215 0.035(5) 0.046(5) 0.031(4) 0.021(4) 0.020(4) 0.026(4)
C221 0.048(7) 0.048(7) 0.032(6) 0.031(5) 0.013(5) 0.027(6)
C222 0.047(7) 0.048(7) 0.034(6) 0.028(6) 0.015(5) 0.026(6)
C223 0.049(7) 0.051(7) 0.036(6) 0.025(6) 0.012(5) 0.027(6)
C224 0.050(7) 0.053(7) 0.035(6) 0.030(6) 0.008(5) 0.027(6)
C225 0.052(7) 0.051(7) 0.035(6) 0.034(5) 0.006(5) 0.030(6)
C231 0.055(8) 0.032(7) 0.044(7) 0.021(6) 0.027(6) 0.021(6)
C232 0.055(8) 0.035(7) 0.042(7) 0.022(6) 0.024(6) 0.019(6)
C233 0.058(8) 0.039(7) 0.044(7) 0.022(6) 0.023(6) 0.016(6)
C234 0.060(8) 0.039(7) 0.049(7) 0.018(6) 0.024(6) 0.013(6)
C235 0.063(8) 0.040(7) 0.053(7) 0.012(6) 0.025(6) 0.012(6)
C236 0.061(8) 0.037(7) 0.047(7) 0.018(6) 0.027(6) 0.014(6)
C311 0.019(7) 0.027(7) 0.035(7) -0.004(7) 0.015(6) 0.008(6)
C312 0.023(6) 0.030(7) 0.040(6) -0.005(6) 0.010(5) 0.009(6)
C313 0.025(6) 0.032(7) 0.043(6) -0.005(6) 0.009(5) 0.009(6)
C314 0.027(7) 0.029(7) 0.045(7) -0.002(6) 0.008(6) 0.011(6)
C315 0.025(7) 0.024(7) 0.045(7) 0.002(7) 0.013(6) 0.014(6)
C321 0.022(11) 0.020(11) 0.032(12) 0.003(10) 0.012(9) 0.004(9)
C322 0.065(17) 0.064(17) 0.012(10) 0.013(12) 0.010(10) 0.048(15)
C323 0.05(2) 0.06(2) 0.06(2) -0.014(17) -0.004(15) 0.031(17)
C324 0.035(17) 0.10(3) 0.10(3) 0.07(2) 0.020(17) 0.020(18)
C325 0.029(15) 0.056(19) 0.09(2) 0.011(18) 0.042(15) 0.023(14)
C331 0.052(8) 0.053(7) 0.019(5) 0.026(6) 0.010(5) 0.028(6)
C332 0.054(8) 0.055(7) 0.023(6) 0.021(6) 0.015(5) 0.025(6)
C333 0.058(8) 0.056(7) 0.025(6) 0.022(6) 0.013(5) 0.023(6)
C334 0.060(8) 0.058(7) 0.026(6) 0.022(6) 0.015(5) 0.021(6)
C335 0.059(8) 0.057(7) 0.023(6) 0.026(6) 0.013(5) 0.024(6)
C336 0.054(8) 0.053(7) 0.022(6) 0.026(6) 0.012(5) 0.028(6)
C411 0.026(12) 0.039(13) 0.035(12) 0.016(11) 0.003(9) 0.029(11)
C412 0.018(12) 0.049(15) 0.046(14) 0.015(13) 0.020(10) 0.017(11)
C413 0.052(16) 0.076(19) 0.027(12) 0.032(14) 0.011(11) 0.039(15)
C414 0.061(18) 0.064(18) 0.017(12) 0.008(13) -0.005(11) 0.028(15)
C415 0.059(19) 0.039(16) 0.038(15) 0.005(14) -0.020(13) 0.003(14)
C421 0.037(13) 0.040(13) 0.026(11) 0.021(11) 0.008(9) 0.023(11)
C422 0.049(15) 0.021(12) 0.041(14) 0.014(11) 0.015(11) 0.020(11)
C423 0.067(19) 0.08(2) 0.060(18) 0.036(18) 0.031(15) 0.060(18)
C424 0.050(16) 0.031(13) 0.061(17) 0.011(13) 0.001(13) 0.036(13)
C425 0.10(2) 0.031(14) 0.045(16) 0.021(13) -0.002(14) 0.039(15)
C431 0.024(6) 0.050(7) 0.034(6) 0.023(6) 0.009(5) 0.015(6)
C432 0.026(6) 0.049(7) 0.035(6) 0.027(6) 0.006(5) 0.014(6)
C433 0.028(6) 0.050(7) 0.040(6) 0.021(6) 0.009(5) 0.013(6)
C434 0.030(6) 0.051(7) 0.037(6) 0.021(6) 0.008(5) 0.013(6)
C435 0.028(6) 0.053(7) 0.037(6) 0.019(6) 0.009(5) 0.012(6)
C436 0.026(6) 0.051(7) 0.032(6) 0.024(6) 0.008(5) 0.013(6)
C511 0.036(7) 0.044(8) 0.021(6) 0.027(6) 0.022(6) 0.034(7)
C512 0.039(7) 0.051(7) 0.028(6) 0.016(6) 0.027(5) 0.028(6)
C513 0.040(7) 0.055(8) 0.028(6) 0.015(6) 0.022(5) 0.028(6)
C514 0.040(7) 0.057(8) 0.030(6) 0.014(6) 0.017(5) 0.027(7)
C515 0.041(8) 0.055(9) 0.031(7) 0.016(7) 0.010(6) 0.028(7)
C521 0.026(7) 0.024(7) 0.025(7) 0.002(6) 0.010(6) 0.018(6)
C522 0.027(6) 0.027(6) 0.023(6) 0.007(5) 0.007(5) 0.016(5)
C523 0.026(6) 0.030(6) 0.027(6) 0.005(5) 0.009(5) 0.016(5)
C524 0.027(7) 0.032(7) 0.032(6) 0.005(6) 0.009(5) 0.011(6)
C525 0.029(7) 0.035(7) 0.032(7) 0.008(6) 0.008(6) 0.009(7)
C531 0.036(7) 0.033(6) 0.029(6) 0.008(6) 0.010(5) 0.008(6)
C532 0.037(7) 0.031(6) 0.027(6) 0.015(5) 0.003(5) 0.013(6)
C533 0.041(7) 0.036(6) 0.035(6) 0.006(6) 0.004(5) 0.012(6)
C534 0.044(7) 0.034(6) 0.039(6) 0.004(6) 0.002(5) 0.012(6)
C535 0.043(7) 0.035(6) 0.041(6) 0.001(6) 0.003(5) 0.009(6)
C536 0.040(7) 0.034(6) 0.033(6) 0.005(6) 0.006(5) 0.008(6)
Cl1 0.025(3) 0.086(5) 0.031(3) 0.004(3) 0.002(2) 0.028(3)
Cl2 0.037(3) 0.036(3) 0.018(2) 0.010(2) 0.005(2) 0.012(3)

loop_
_atom_type_symbol
_atom_type_description
_atom_type_scat_dispersion_real
_atom_type_scat_dispersion_imag
_atom_type_scat_source
C C 0.0033 0.0016 'International Tables Vol C Tables 4.2.6.8 and 6.1.1.4'
H H 0.0000 0.0000 'International Tables Vol C Tables 4.2.6.8 and 6.1.1.4'
N N 0.0061 0.0033 'International Tables Vol C Tables 4.2.6.8 and 6.1.1.4'
O O 0.0106 0.0060 'International Tables Vol C Tables 4.2.6.8 and 6.1.1.4'
P P 0.1023 0.0942 'International Tables Vol C Tables 4.2.6.8 and 6.1.1.4'
Cl Cl 0.1484 0.1585 'International Tables Vol C Tables 4.2.6.8 and 6.1.1.4'
Au Au -2.0133 8.8022 'International Tables Vol C Tables 4.2.6.8 and 6.1.1.4'

loop_
_geom_angle_atom_site_label_1
_geom_angle_atom_site_label_2
_geom_angle_atom_site_label_3
_geom_angle
_geom_angle_site_symmetry_1
_geom_angle_site_symmetry_3
Au7 Au1 Au4 120.46(3) . .
Au7 Au1 Au2 64.23(3) . .
Au4 Au1 Au2 171.58(3) . .
Au7 Au1 Au6 170.23(3) . .
Au4 Au1 Au6 63.77(3) . .
Au2 Au1 Au6 110.45(3) . .
Au7 Au1 Au8 126.12(3) . .
Au4 Au1 Au8 64.92(3) . .
Au2 Au1 Au8 118.97(3) . .
Au6 Au1 Au8 63.43(2) . .
Au7 Au1 Au9 63.84(3) . .
Au4 Au1 Au9 125.03(3) . .
Au2 Au1 Au9 62.94(3) . .
Au6 Au1 Au9 122.14(3) . .
Au8 Au1 Au9 71.52(3) . .
Au7 Au1 Au3 108.77(3) . .
Au4 Au1 Au3 108.74(3) . .
Au2 Au1 Au3 62.87(3) . .
Au6 Au1 Au3 61.74(2) . .
Au8 Au1 Au3 119.83(3) . .
Au9 Au1 Au3 121.54(3) . .
Au7 Au1 Au10 70.51(3) . .
Au4 Au1 Au10 66.99(3) . .
Au2 Au1 Au10 121.29(3) . .
Au6 Au1 Au10 118.60(3) . .
Au8 Au1 Au10 63.87(3) . .
Au9 Au1 Au10 64.57(3) . .
Au3 Au1 Au10 173.19(3) . .
Au7 Au1 Au5 118.70(3) . .
Au4 Au1 Au5 117.62(3) . .
Au2 Au1 Au5 61.03(3) . .
Au6 Au1 Au5 61.33(3) . .
Au8 Au1 Au5 65.75(3) . .
Au9 Au1 Au5 68.27(3) . .
Au3 Au1 Au5 67.72(3) . .
Au10 Au1 Au5 118.77(3) . .
Au7 Au1 Au3 61.74(3) . 2_556
Au4 Au1 Au3 61.46(2) . 2_556
Au2 Au1 Au3 120.10(3) . 2_556
Au6 Au1 Au3 118.54(3) . 2_556
Au8 Au1 Au3 112.70(3) . 2_556
Au9 Au1 Au3 111.04(3) . 2_556
Au3 Au1 Au3 113.72(3) . 2_556
Au10 Au1 Au3 59.76(2) . 2_556
Au5 Au1 Au3 178.40(3) . 2_556
Au7 Au1 Au1 80.19(3) . 2_556
Au4 Au1 Au1 79.94(3) . 2_556
Au2 Au1 Au1 94.57(3) . 2_556
Au6 Au1 Au1 92.41(3) . 2_556
Au8 Au1 Au1 143.28(4) . 2_556
Au9 Au1 Au1 142.98(4) . 2_556
Au3 Au1 Au1 60.70(3) . 2_556
Au10 Au1 Au1 112.75(4) . 2_556
Au5 Au1 Au1 128.42(4) . 2_556
Au3 Au1 Au1 53.02(2) 2_556 2_556
N21 Au2 Au1 156.8(5) 2_556 .
N21 Au2 Au5 105.3(4) 2_556 .
Au1 Au2 Au5 61.37(3) . .
N21 Au2 Au3 98.7(5) 2_556 .
Au1 Au2 Au3 59.13(3) . .
Au5 Au2 Au3 66.49(3) . .
N21 Au2 Au9 136.5(5) 2_556 .
Au1 Au2 Au9 59.05(3) . .
Au5 Au2 Au9 66.97(3) . .
Au3 Au2 Au9 114.49(3) . .
N21 Au2 Au7 141.9(4) 2_556 .
Au1 Au2 Au7 56.79(2) . .
Au5 Au2 Au7 112.43(3) . .
Au3 Au2 Au7 100.65(3) . .
Au9 Au2 Au7 60.05(2) . .
N21 Au2 Au4 91.0(4) 2_556 2_556
Au1 Au2 Au4 83.95(3) . 2_556
Au5 Au2 Au4 126.60(3) . 2_556
Au3 Au2 Au4 60.86(2) . 2_556
Au9 Au2 Au4 129.00(3) . 2_556
Au7 Au2 Au4 70.75(3) . 2_556
Cl1 Au3 Au1 158.01(15) . .
Cl1 Au3 Au6 119.01(18) . .
Au1 Au3 Au6 58.58(2) . .
Cl1 Au3 Au2 105.67(18) . .
Au1 Au3 Au2 58.00(2) . .
Au6 Au3 Au2 104.23(3) . .
Cl1 Au3 Au10 78.28(14) . 2_556
Au1 Au3 Au10 122.20(3) . 2_556
Au6 Au3 Au10 124.06(3) . 2_556
Au2 Au3 Au10 122.52(3) . 2_556
Cl1 Au3 Au7 115.41(18) . 2_556
Au1 Au3 Au7 83.03(3) . 2_556
Au6 Au3 Au7 59.27(2) . 2_556
Au2 Au3 Au7 138.73(3) . 2_556
Au10 Au3 Au7 65.29(3) 2_556 2_556
Cl1 Au3 Au4 101.95(18) . 2_556
Au1 Au3 Au4 83.26(3) . 2_556
Au6 Au3 Au4 139.03(3) . 2_556
Au2 Au3 Au4 60.63(2) . 2_556
Au10 Au3 Au4 62.50(2) 2_556 2_556
Au7 Au3 Au4 105.22(3) 2_556 2_556
Cl1 Au3 Au1 133.84(14) . 2_556
Au1 Au3 Au1 66.28(3) . 2_556
Au6 Au3 Au1 93.94(3) . 2_556
Au2 Au3 Au1 95.16(3) . 2_556
Au10 Au3 Au1 55.96(2) 2_556 2_556
Au7 Au3 Au1 53.23(2) 2_556 2_556
Au4 Au3 Au1 54.01(2) 2_556 2_556
Cl1 Au3 Au5 102.06(14) . .
Au1 Au3 Au5 57.28(2) . .
Au6 Au3 Au5 56.89(2) . .
Au2 Au3 Au5 56.20(2) . .
Au10 Au3 Au5 178.72(3) 2_556 .
Au7 Au3 Au5 115.52(3) 2_556 .
Au4 Au3 Au5 116.22(3) 2_556 .
Au1 Au3 Au5 123.56(3) 2_556 .
P2 Au4 Au1 179.14(12) . .
P2 Au4 Au6 122.05(12) . .
Au1 Au4 Au6 58.60(2) . .
P2 Au4 Au8 122.55(12) . .
Au1 Au4 Au8 58.18(3) . .
Au6 Au4 Au8 59.55(2) . .
P2 Au4 Au2 78.46(12) . 2_556
Au1 Au4 Au2 100.85(3) . 2_556
Au6 Au4 Au2 107.38(3) . 2_556
Au8 Au4 Au2 158.56(4) . 2_556
P2 Au4 Au3 114.62(12) . 2_556
Au1 Au4 Au3 64.53(3) . 2_556
Au6 Au4 Au3 116.73(3) . 2_556
Au8 Au4 Au3 109.92(3) . 2_556
Au2 Au4 Au3 58.50(2) 2_556 2_556
P2 Au4 Au10 122.19(13) . .
Au1 Au4 Au10 57.63(2) . .
Au6 Au4 Au10 106.86(3) . .
Au8 Au4 Au10 58.75(2) . .
Au2 Au4 Au10 116.03(3) 2_556 .
Au3 Au4 Au10 58.06(2) 2_556 .
P2 Au4 Au7 103.68(13) . 2_556
Au1 Au4 Au7 76.24(3) . 2_556
Au6 Au4 Au7 53.68(2) . 2_556
Au8 Au4 Au7 111.75(3) . 2_556
Au2 Au4 Au7 53.80(2) 2_556 2_556
Au3 Au4 Au7 88.83(3) 2_556 2_556
Au10 Au4 Au7 130.85(3) . 2_556
P3 Au5 Au2 127.75(14) . .
P3 Au5 Au1 173.78(15) . .
Au2 Au5 Au1 57.60(2) . .
P3 Au5 Au6 120.22(13) . .
Au2 Au5 Au6 104.59(3) . .
Au1 Au5 Au6 57.49(2) . .
P3 Au5 Au8 118.19(14) . .
Au2 Au5 Au8 107.09(3) . .
Au1 Au5 Au8 55.59(2) . .
Au6 Au5 Au8 58.57(3) . .
P3 Au5 Au3 129.60(14) . .
Au2 Au5 Au3 57.31(2) . .
Au1 Au5 Au3 54.99(2) . .
Au6 Au5 Au3 56.20(2) . .
Au8 Au5 Au3 101.47(3) . .
P3 Au5 Au9 124.04(13) . .
Au2 Au5 Au9 57.08(2) . .
Au1 Au5 Au9 54.69(2) . .
Au6 Au5 Au9 106.77(3) . .
Au8 Au5 Au9 62.76(2) . .
Au3 Au5 Au9 100.62(3) . .
P1 Au6 Au1 175.51(13) . .
P1 Au6 Au3 118.76(14) . .
Au1 Au6 Au3 59.67(2) . .
P1 Au6 Au5 122.66(14) . .
Au1 Au6 Au5 61.18(2) . .
Au3 Au6 Au5 66.91(3) . .
P1 Au6 Au7 90.38(12) . 2_556
Au1 Au6 Au7 85.20(3) . 2_556
Au3 Au6 Au7 62.30(3) . 2_556
Au5 Au6 Au7 128.39(3) . 2_556
P1 Au6 Au4 120.14(15) . .
Au1 Au6 Au4 57.63(2) . .
Au3 Au6 Au4 102.66(3) . .
Au5 Au6 Au4 112.16(3) . .
Au7 Au6 Au4 71.92(3) 2_556 .
P1 Au6 Au8 124.67(13) . .
Au1 Au6 Au8 58.45(2) . .
Au3 Au6 Au8 113.45(3) . .
Au5 Au6 Au8 63.97(3) . .
Au7 Au6 Au8 130.83(3) 2_556 .
Au4 Au6 Au8 61.11(3) . .
N11 Au7 Au1 170.4(4) 2_556 .
N11 Au7 Au6 87.0(4) 2_556 2_556
Au1 Au7 Au6 101.48(3) . 2_556
N11 Au7 Au2 114.1(4) 2_556 .
Au1 Au7 Au2 58.98(2) . .
Au6 Au7 Au2 109.74(3) 2_556 .
N11 Au7 Au9 111.6(4) 2_556 .
Au1 Au7 Au9 59.69(2) . .
Au6 Au7 Au9 161.00(3) 2_556 .
Au2 Au7 Au9 59.93(2) . .
N11 Au7 Au3 124.0(4) 2_556 2_556
Au1 Au7 Au3 65.03(3) . 2_556
Au6 Au7 Au3 58.43(2) 2_556 2_556
Au2 Au7 Au3 118.38(3) . 2_556
Au9 Au7 Au3 110.43(3) . 2_556
N11 Au7 Au10 124.1(4) 2_556 .
Au1 Au7 Au10 56.37(2) . .
Au6 Au7 Au10 114.78(3) 2_556 .
Au2 Au7 Au10 105.84(3) . .
Au9 Au7 Au10 58.71(2) . .
Au3 Au7 Au10 56.77(2) 2_556 .
N11 Au7 Au4 105.0(4) 2_556 2_556
Au1 Au7 Au4 77.00(2) . 2_556
Au6 Au7 Au4 54.40(2) 2_556 2_556
Au2 Au7 Au4 55.45(2) . 2_556
Au9 Au7 Au4 114.05(3) . 2_556
Au3 Au7 Au4 89.68(3) 2_556 2_556
Au10 Au7 Au4 130.04(3) . 2_556
Cl2 Au8 Au1 172.85(15) . .
Cl2 Au8 Au6 122.61(12) . .
Au1 Au8 Au6 58.12(2) . .
Cl2 Au8 Au10 124.13(13) . .
Au1 Au8 Au10 58.61(2) . .
Au6 Au8 Au10 109.57(3) . .
Cl2 Au8 Au4 130.12(14) . .
Au1 Au8 Au4 56.91(2) . .
Au6 Au8 Au4 59.33(2) . .
Au10 Au8 Au4 62.35(2) . .
Cl2 Au8 Au5 115.06(14) . .
Au1 Au8 Au5 58.66(2) . .
Au6 Au8 Au5 57.45(3) . .
Au10 Au8 Au5 108.59(3) . .
Au4 Au8 Au5 105.58(3) . .
Cl2 Au8 Au9 120.25(13) . .
Au1 Au8 Au9 54.51(2) . .
Au6 Au8 Au9 104.04(3) . .
Au10 Au8 Au9 57.39(2) . .
Au4 Au8 Au9 104.21(3) . .
Au5 Au8 Au9 60.33(2) . .
P5 Au9 Au1 175.27(13) . .
P5 Au9 Au2 124.91(15) . .
Au1 Au9 Au2 58.02(2) . .
P5 Au9 Au7 127.88(12) . .
Au1 Au9 Au7 56.47(2) . .
Au2 Au9 Au7 60.02(2) . .
P5 Au9 Au10 120.94(14) . .
Au1 Au9 Au10 57.94(2) . .
Au2 Au9 Au10 110.96(3) . .
Au7 Au9 Au10 65.23(3) . .
P5 Au9 Au5 120.64(13) . .
Au1 Au9 Au5 57.04(2) . .
Au2 Au9 Au5 55.94(2) . .
Au7 Au9 Au5 103.84(3) . .
Au10 Au9 Au5 104.71(3) . .
P5 Au9 Au8 121.35(13) . .
Au1 Au9 Au8 53.97(2) . .
Au2 Au9 Au8 101.48(3) . .
Au7 Au9 Au8 104.63(3) . .
Au10 Au9 Au8 56.24(2) . .
Au5 Au9 Au8 56.91(2) . .
P4 Au10 Au1 176.74(14) . .
P4 Au10 Au3 118.00(13) . 2_556
Au1 Au10 Au3 64.28(3) . 2_556
P4 Au10 Au8 122.05(13) . .
Au1 Au10 Au8 57.52(2) . .
Au3 Au10 Au8 111.24(3) 2_556 .
P4 Au10 Au9 119.26(14) . .
Au1 Au10 Au9 57.49(2) . .
Au3 Au10 Au9 109.08(3) 2_556 .
Au8 Au10 Au9 66.37(3) . .
P4 Au10 Au4 127.57(14) . .
Au1 Au10 Au4 55.38(2) . .
Au3 Au10 Au4 59.44(2) 2_556 .
Au8 Au10 Au4 58.90(2) . .
Au9 Au10 Au4 108.30(3) . .
P4 Au10 Au7 125.55(14) . .
Au1 Au10 Au7 53.12(2) . .
Au3 Au10 Au7 57.94(2) 2_556 .
Au8 Au10 Au7 105.36(3) . .
Au9 Au10 Au7 56.06(2) . .
Au4 Au10 Au7 98.20(3) . .
C131 P1 C111 101.7(12) . .
C131 P1 C121 105.3(13) . .
C111 P1 C121 107.0(11) . .
C131 P1 Au6 114.6(9) . .
C111 P1 Au6 112.5(6) . .
C121 P1 Au6 114.6(8) . .
C221 P2 C211 108.9(10) . .
C221 P2 C231 101.9(10) . .
C211 P2 C231 100.8(10) . .
C221 P2 Au4 114.6(8) . .
C211 P2 Au4 110.4(7) . .
C231 P2 Au4 119.0(8) . .
C331 P3 C321 100.7(10) . .
C331 P3 C311 102.5(10) . .
C321 P3 C311 104.9(10) . .
C331 P3 Au5 116.8(8) . .
C321 P3 Au5 115.7(7) . .
C311 P3 Au5 114.3(6) . .
C411 P4 C431 105.7(10) . .
C411 P4 C421 100.1(9) . .
C431 P4 C421 104.2(10) . .
C411 P4 Au10 113.3(7) . .
C431 P4 Au10 114.3(8) . .
C421 P4 Au10 117.6(7) . .
C531 P5 C521 100.9(10) . .
C531 P5 C511 106.6(10) . .
C521 P5 C511 103.2(9) . .
C531 P5 Au9 114.4(7) . .
C521 P5 Au9 114.5(6) . .
C511 P5 Au9 115.7(7) . .
C115 N11 C111 119.3(16) . .
C115 N11 Au7 113.4(11) . 2_556
C111 N11 Au7 127.0(13) . 2_556
C121 N12 C125 111(2) . .
C215 N21 C211 114.9(19) . .
C215 N21 Au2 122.7(15) . 2_556
C211 N21 Au2 121.6(14) . 2_556
C221 N22 C225 116.6(19) . .
C311 N31 C315 113.3(17) . .
C321 N32 C325 119(2) . .
C415 N41 C411 120(2) . .
C421 N42 C425 117(2) . .
C515 N51 C511 115.6(18) . .
C521 N52 C525 119(2) . .
N11 C111 C112 117.6(18) . .
N11 C111 P1 120.7(14) . .
C112 C111 P1 121.3(15) . .
C113 C112 C111 121.2(19) . .
C112 C113 C114 119(2) . .
C115 C114 C113 116(2) . .
N11 C115 C114 126.1(18) . .
C122 C121 N12 133(2) . .
C122 C121 P1 113.4(16) . .
N12 C121 P1 113.0(17) . .
C121 C122 C123 115(2) . .
C124 C123 C122 112(2) . .
C125 C124 C123 134(2) . .
C124 C125 N12 115(2) . .
C132 C131 C136 119(3) . .
C132 C131 P1 116.5(19) . .
C136 C131 P1 125(2) . .
C131 C132 C133 125(3) . .
C134 C133 C132 124(4) . .
C133 C134 C135 113(3) . .
C134 C135 C136 125(3) . .
C131 C136 C135 114(3) . .
N21 C211 C212 124.7(18) . .
N21 C211 P2 114.7(16) . .
C212 C211 P2 120.5(15) . .
C213 C212 C211 115(2) . .
C214 C213 C212 121(2) . .
C215 C214 C213 116.2(19) . .
N21 C215 C214 128(2) . .
C222 C221 N22 120.1(19) . .
C222 C221 P2 120.9(17) . .
N22 C221 P2 118.8(17) . .
C223 C222 C221 121(2) . .
C224 C223 C222 121(2) . .
C223 C224 C225 121(2) . .
C224 C225 N22 119.4(19) . .
C232 C231 C236 127(2) . .
C232 C231 P2 111.9(19) . .
C236 C231 P2 120.7(16) . .
C231 C232 C233 118(2) . .
C234 C233 C232 120(2) . .
C235 C234 C233 122(2) . .
C234 C235 C236 120(2) . .
C231 C236 C235 114(2) . .
C312 C311 N31 123(2) . .
C312 C311 P3 126.2(18) . .
N31 C311 P3 110.7(15) . .
C311 C312 C313 120(2) . .
C314 C313 C312 120(2) . .
C313 C314 C315 120(2) . .
C314 C315 N31 124(2) . .
N32 C321 C322 120(2) . .
N32 C321 P3 119.7(16) . .
C322 C321 P3 120.4(17) . .
C323 C322 C321 121(2) . .
C324 C323 C322 119(3) . .
C323 C324 C325 122(3) . .
C324 C325 N32 119(3) . .
C336 C331 C332 117.3(19) . .
C336 C331 P3 121.4(18) . .
C332 C331 P3 121.3(16) . .
C333 C332 C331 120(2) . .
C332 C333 C334 121(3) . .
C335 C334 C333 122(3) . .
C334 C335 C336 125(2) . .
C331 C336 C335 113(2) . .
C412 C411 N41 116.6(19) . .
C412 C411 P4 122.0(16) . .
N41 C411 P4 121.4(16) . .
C413 C412 C411 124(2) . .
C412 C413 C414 118(2) . .
C413 C414 C415 118(2) . .
N41 C415 C414 124(2) . .
N42 C421 C422 122(2) . .
N42 C421 P4 112.2(17) . .
C422 C421 P4 125.4(16) . .
C423 C422 C421 123(2) . .
C422 C423 C424 119(2) . .
C425 C424 C423 114(2) . .
C424 C425 N42 124(2) . .
C436 C431 C432 117(2) . .
C436 C431 P4 124.3(19) . .
C432 C431 P4 118.9(16) . .
C433 C432 C431 122(2) . .
C432 C433 C434 114(2) . .
C435 C434 C433 122(2) . .
C434 C435 C436 123(2) . .
C435 C436 C431 122(2) . .
C512 C511 N51 119.3(17) . .
C512 C511 P5 123.4(17) . .
N51 C511 P5 117.2(13) . .
C513 C512 C511 122(2) . .
C512 C513 C514 124(2) . .
C513 C514 C515 114(2) . .
C514 C515 N51 124(2) . .
N52 C521 C522 121(2) . .
N52 C521 P5 117.5(17) . .
C522 C521 P5 121.7(16) . .
C521 C522 C523 120.2(19) . .
C524 C523 C522 118(2) . .
C523 C524 C525 118(2) . .
C524 C525 N52 124(2) . .
C536 C531 C532 120(2) . .
C536 C531 P5 120.5(19) . .
C532 C531 P5 119.0(17) . .
C533 C532 C531 120(2) . .
C534 C533 C532 123(2) . .
C533 C534 C535 114(2) . .
C536 C535 C534 125(2) . .
C531 C536 C535 117(2) . .
Cl2S C1S Cl1S 108(2) . .

loop_
_geom_bond_atom_site_label_1
_geom_bond_atom_site_label_2
_geom_bond_distance
_geom_bond_site_symmetry_2
Au1 Au7 2.6438(9) .
Au1 Au4 2.6814(10) .
Au1 Au2 2.7081(10) .
Au1 Au6 2.7098(9) .
Au1 Au8 2.7195(9) .
Au1 Au9 2.7380(10) .
Au1 Au3 2.7407(10) .
Au1 Au10 2.7519(10) .
Au1 Au5 2.8153(10) .
Au1 Au3 2.9919(10) 2_556
Au1 Au1 3.1411(13) 2_556
Au2 N21 2.152(18) 2_556
Au2 Au5 2.8059(10) .
Au2 Au3 2.8418(10) .
Au2 Au9 2.8432(10) .
Au2 Au7 2.8457(10) .
Au2 Au4 2.9046(10) 2_556
Au3 Cl1 2.375(6) .
Au3 Au6 2.7970(10) .
Au3 Au10 2.8691(10) 2_556
Au3 Au7 2.9068(11) 2_556
Au3 Au4 2.9111(9) 2_556
Au3 Au1 2.9919(10) 2_556
Au3 Au5 3.0964(10) .
Au4 P2 2.284(5) .
Au4 Au6 2.8477(10) .
Au4 Au8 2.8987(10) .
Au4 Au2 2.9046(10) 2_556
Au4 Au3 2.9111(9) 2_556
Au4 Au10 2.9989(10) .
Au4 Au7 3.3293(10) 2_556
Au5 P3 2.294(5) .
Au5 Au6 2.8193(11) .
Au5 Au8 3.0055(11) .
Au5 Au9 3.1170(10) .
Au6 P1 2.275(5) .
Au6 Au7 2.8220(10) 2_556
Au6 Au8 2.8540(10) .
Au7 N11 2.222(13) 2_556
Au7 Au6 2.8220(10) 2_556
Au7 Au9 2.8467(9) .
Au7 Au3 2.9068(11) 2_556
Au7 Au10 3.1159(11) .
Au7 Au4 3.3293(10) 2_556
Au8 Cl2 2.365(5) .
Au8 Au10 2.8943(10) .
Au8 Au9 3.1893(10) .
Au9 P5 2.270(5) .
Au9 Au10 2.9324(11) .
Au10 P4 2.312(5) .
Au10 Au3 2.8691(10) 2_556
P1 C131 1.79(3) .
P1 C111 1.81(2) .
P1 C121 1.85(2) .
P2 C221 1.81(2) .
P2 C211 1.87(2) .
P2 C231 1.92(2) .
P3 C331 1.77(2) .
P3 C321 1.78(2) .
P3 C311 1.84(2) .
P4 C411 1.80(2) .
P4 C431 1.81(2) .
P4 C421 1.83(2) .
P5 C531 1.78(3) .
P5 C521 1.80(2) .
P5 C511 1.807(17) .
N11 C115 1.32(2) .
N11 C111 1.35(2) .
N11 Au7 2.222(13) 2_556
N12 C121 1.33(3) .
N12 C125 1.44(3) .
N21 C215 1.29(2) .
N21 C211 1.35(3) .
N21 Au2 2.152(18) 2_556
N22 C221 1.38(3) .
N22 C225 1.46(2) .
N31 C311 1.36(3) .
N31 C315 1.39(2) .
N32 C321 1.35(3) .
N32 C325 1.39(3) .
N41 C415 1.26(3) .
N41 C411 1.41(3) .
N42 C421 1.29(3) .
N42 C425 1.40(3) .
N51 C515 1.39(3) .
N51 C511 1.39(2) .
N52 C521 1.26(3) .
N52 C525 1.35(3) .
C111 C112 1.40(3) .
C112 C113 1.35(3) .
C113 C114 1.39(3) .
C114 C115 1.32(3) .
C121 C122 1.31(3) .
C122 C123 1.43(3) .
C123 C124 1.32(3) .
C124 C125 1.30(3) .
C131 C132 1.31(4) .
C131 C136 1.32(3) .
C132 C133 1.40(4) .
C133 C134 1.23(3) .
C134 C135 1.39(4) .
C135 C136 1.51(4) .
C211 C212 1.42(3) .
C212 C213 1.40(3) .
C213 C214 1.39(3) .
C214 C215 1.37(3) .
C221 C222 1.37(3) .
C222 C223 1.36(3) .
C223 C224 1.30(3) .
C224 C225 1.37(3) .
C231 C232 1.24(3) .
C231 C236 1.37(3) .
C232 C233 1.35(3) .
C233 C234 1.35(3) .
C234 C235 1.29(3) .
C235 C236 1.41(3) .
C311 C312 1.34(3) .
C312 C313 1.36(3) .
C313 C314 1.31(3) .
C314 C315 1.32(3) .
C321 C322 1.38(3) .
C322 C323 1.34(3) .
C323 C324 1.34(4) .
C324 C325 1.37(4) .
C331 C336 1.38(3) .
C331 C332 1.49(3) .
C332 C333 1.32(3) .
C333 C334 1.33(3) .
C334 C335 1.20(3) .
C335 C336 1.49(3) .
C411 C412 1.40(3) .
C412 C413 1.34(3) .
C413 C414 1.40(3) .
C414 C415 1.41(3) .
C421 C422 1.33(3) .
C422 C423 1.30(3) .
C423 C424 1.46(3) .
C424 C425 1.34(3) .
C431 C436 1.32(3) .
C431 C432 1.40(3) .
C432 C433 1.39(3) .
C433 C434 1.42(3) .
C434 C435 1.26(3) .
C435 C436 1.32(3) .
C511 C512 1.36(3) .
C512 C513 1.29(3) .
C513 C514 1.36(3) .
C514 C515 1.39(3) .
C521 C522 1.37(3) .
C522 C523 1.42(3) .
C523 C524 1.32(3) .
C524 C525 1.34(3) .
C531 C536 1.35(3) .
C531 C532 1.41(3) .
C532 C533 1.41(3) .
C533 C534 1.36(3) .
C534 C535 1.44(3) .
C535 C536 1.40(3) .
C1S Cl2S 1.66(3) .
C1S Cl1S 1.94(3) .
C2S O1S 1.36(4) .
C3S O2S 1.20(4) .
